data_7247948
loop_
_publ_author_name
'Jiang, Tianyu'
'Xia, Honglei'
'Zhang, Wenquan'
'Cai, Ziwu'
'Song, Siwei'
'Liu, Tianlin'

_publ_section_title
;
 Can cage-like cations function as antagonistic ions towards pentazolate
 anions?
;
_journal_issue 7
_journal_name_full CrystEngComm
_journal_page_first 977
_journal_page_last 984
_journal_paper_doi 10.1039/D3CE01168B
_journal_volume 26
_journal_year 2024
_chemical_formula_moiety 'C6 H14 N2, 2(N5), H2 O'
_chemical_formula_sum 'C6 H16 N12 O'
_chemical_formula_weight 272.31
_space_group_crystal_system monoclinic
_space_group_IT_number 11
_space_group_name_Hall '-P 2yb'
_space_group_name_H-M_alt 'P 1 21/m 1'
_atom_sites_solution_hydrogens mixed
_atom_sites_solution_primary iterative
_audit_creation_date 2023-10-20
_audit_creation_method
;
Olex2 1.3
(compiled 2020.02.04 svn.rd84adfe8 for OlexSys, GUI svn.r6032)
;
_audit_update_record
;
2023-10-20 deposited with the CCDC.	2024-01-02 downloaded from the CCDC.
;
_cell_angle_alpha 90
_cell_angle_beta 92.963(11)
_cell_angle_gamma 90
_cell_formula_units_Z 2
_cell_length_a 6.2573(6)
_cell_length_b 13.5440(13)
_cell_length_c 7.2073(9)
_cell_measurement_reflns_used 2902
_cell_measurement_temperature 293(2)
_cell_measurement_theta_max 74.3320
_cell_measurement_theta_min 6.1420
_cell_volume 609.99(11)
_computing_cell_refinement 'CrysAlisPro 1.171.40.50a (Rigaku OD, 2019)'
_computing_data_collection 'CrysAlisPro 1.171.40.50a (Rigaku OD, 2019)'
_computing_data_reduction 'CrysAlisPro 1.171.40.50a (Rigaku OD, 2019)'
_computing_molecular_graphics 'Olex2 1.3 (Dolomanov et al., 2009)'
_computing_publication_material 'Olex2 1.3 (Dolomanov et al., 2009)'
_computing_structure_refinement 'olex2.refine 1.3 (Bourhis et al., 2015)'
_computing_structure_solution 'olex2.solve 1.3 (Bourhis et al., 2015)'
_diffrn_ambient_temperature 293.15
_diffrn_measured_fraction_theta_full 0.995
_diffrn_measured_fraction_theta_max 0.923
_diffrn_measurement_device_type 'PhotonJet (Cu) X-ray Source'
_diffrn_radiation_type CuK\a
_diffrn_radiation_wavelength 1.54184
_diffrn_reflns_av_R_equivalents 0.0417
_diffrn_reflns_av_unetI/netI 0.0310
_diffrn_reflns_Laue_measured_fraction_full 0.995
_diffrn_reflns_Laue_measured_fraction_max 0.923
_diffrn_reflns_limit_h_max 7
_diffrn_reflns_limit_h_min -6
_diffrn_reflns_limit_k_max 16
_diffrn_reflns_limit_k_min -16
_diffrn_reflns_limit_l_max 9
_diffrn_reflns_limit_l_min -8
_diffrn_reflns_number 6577
_diffrn_reflns_point_group_measured_fraction_full 0.995
_diffrn_reflns_point_group_measured_fraction_max 0.923
_diffrn_reflns_theta_full 67.684
_diffrn_reflns_theta_max 85.272
_diffrn_reflns_theta_min 6.149
_diffrn_source 'micro-focus sealed X-ray tube'
_exptl_absorpt_coefficient_mu 0.961
_exptl_absorpt_correction_T_max 1.00000
_exptl_absorpt_correction_T_min 0.87674
_exptl_absorpt_correction_type multi-scan
_exptl_absorpt_process_details
;
CrysAlisPro 1.171.40.50a (Rigaku Oxford Diffraction, 2019)
Empirical absorption correction using spherical harmonics,
 implemented in SCALE3 ABSPACK scaling algorithm.
;
_exptl_crystal_colour colorless
_exptl_crystal_density_diffrn 1.483
_exptl_crystal_description prism
_exptl_crystal_F_000 288
_exptl_crystal_size_max 0.1
_exptl_crystal_size_mid 0.05
_exptl_crystal_size_min 0.05
_refine_diff_density_max 0.358
_refine_diff_density_min -0.278
_refine_diff_density_rms 0.076
_refine_ls_extinction_method none
_refine_ls_goodness_of_fit_ref 1.056
_refine_ls_hydrogen_treatment mixed
_refine_ls_matrix_type full
_refine_ls_number_parameters 97
_refine_ls_number_reflns 1323
_refine_ls_number_restraints 0
_refine_ls_restrained_S_all 1.056
_refine_ls_R_factor_all 0.0718
_refine_ls_R_factor_gt 0.0637
_refine_ls_shift/su_max 0.000
_refine_ls_shift/su_mean 0.000
_refine_ls_structure_factor_coef Fsqd
_refine_ls_weighting_details 'w=1/[\s^2^(Fo^2^)+(0.1394P)^2^+0.1242P] where P=(Fo^2^+2Fc^2^)/3'
_refine_ls_weighting_scheme calc
_refine_ls_wR_factor_gt 0.1799
_refine_ls_wR_factor_ref 0.2043
_reflns_Friedel_coverage 0.000
_reflns_number_gt 1121
_reflns_number_total 1323
_reflns_threshold_expression 'I > 2\s(I)'
_cod_data_source_file d3ce01168b2.cif
_cod_data_source_block 1
_cod_depositor_comments 'Adding full bibliography for 7247947--7247948.cif.'
_cod_original_cell_volume 610.00(12)
_cod_database_code 7247948
_shelx_shelxl_version_number 2018/3
_shelx_space_group_comment
;
The symmetry employed for this shelxl refinement is uniquely defined
by the following loop, which should always be used as a source of
symmetry information in preference to the above space-group names.
They are only intended as comments.
;
_shelx_estimated_absorpt_t_max 0.954
_shelx_estimated_absorpt_t_min 0.910
_olex2_refinement_description
;
1. Fixed Uiso
 At 1.2 times of:
  All C(H,H) groups, All N(H) groups
 At 1.5 times of:
  All O(H) groups
2. Others
 Fixed Sof: H1A(0.5) H1B(0.5) H3A(0.5) H3B(0.5)
3.a Ternary CH refined with riding coordinates:
 N6(H6), N7(H7)
3.b Secondary CH2 refined with riding coordinates:
 C1(H1A,H1B), C2(H2A,H2B), C3(H3A,H3B), C4(H4A,H4B)
;
_olex2_submission_special_instructions 'No special instructions were received'

loop_
_space_group_symop_operation_xyz
'x, y, z'
'-x, y+1/2, -z'
'-x, -y, -z'
'x, -y-1/2, z'

loop_
_atom_site_label
_atom_site_type_symbol
_atom_site_fract_x
_atom_site_fract_y
_atom_site_fract_z
_atom_site_U_iso_or_equiv
_atom_site_adp_type
_atom_site_occupancy
_atom_site_site_symmetry_order
_atom_site_calc_flag
_atom_site_refinement_flags_posn
_atom_site_refinement_flags_adp
_atom_site_refinement_flags_occupancy
_atom_site_disorder_assembly
_atom_site_disorder_group
N6 N 0.1296(3) 0.750000 0.0656(3) 0.0434(5) Uani 1 2 d S T P . .
H6 H 0.123055 0.750000 -0.070509 0.052 Uiso 1 2 calc R U P . .
N7 N 0.1463(3) 0.750000 0.4122(3) 0.0426(5) Uani 1 2 d S T P . .
H7 H 0.153476 0.750000 0.548334 0.051 Uiso 1 2 calc R U P . .
C1 C 0.3680(4) 0.750000 0.3452(4) 0.0497(7) Uani 1 2 d S T P . .
H1A H 0.444407 0.691966 0.391463 0.060 Uiso 0.5 1 calc R U P . .
H1B H 0.444407 0.808034 0.391463 0.060 Uiso 0.5 1 calc R U P . .
C2 C 0.0304(3) 0.84078(13) 0.3433(3) 0.0501(5) Uani 1 1 d . . . . .
H2A H 0.104619 0.899276 0.389991 0.060 Uiso 1 1 calc R U . . .
H2B H -0.113428 0.841464 0.387526 0.060 Uiso 1 1 calc R U . . .
C3 C 0.3575(4) 0.750000 0.1350(4) 0.0507(7) Uani 1 2 d S T P . .
H3A H 0.429269 0.808044 0.089726 0.061 Uiso 0.5 1 calc R U P . .
H3B H 0.429268 0.691956 0.089726 0.061 Uiso 0.5 1 calc R U P . .
C4 C 0.0208(3) 0.84091(13) 0.1327(3) 0.0516(5) Uani 1 1 d . . . . .
H4A H -0.127133 0.841971 0.085309 0.062 Uiso 1 1 calc R U . . .
H4B H 0.091474 0.899324 0.087780 0.062 Uiso 1 1 calc R U . . .
N1 N 0.3446(3) 0.62120(13) 0.7406(3) 0.0592(5) Uani 1 1 d . . . . .
N2 N 0.5500(3) 0.60367(14) 0.7407(3) 0.0653(6) Uani 1 1 d . . . . .
N3 N 0.3911(3) 0.46692(14) 0.7571(3) 0.0702(6) Uani 1 1 d . . . . .
N4 N 0.5781(3) 0.50800(16) 0.7510(3) 0.0716(7) Uani 1 1 d . . . . .
N5 N 0.2467(3) 0.53667(14) 0.7511(3) 0.0639(6) Uani 1 1 d . . . . .
OW1 O 0.1197(3) 0.250000 0.2718(3) 0.0490(5) Uani 1 2 d S T P . .
H1 H 0.205(5) 0.301(2) 0.276(4) 0.074 Uiso 1 1 d . U . . .

loop_
_atom_site_aniso_label
_atom_site_aniso_U_11
_atom_site_aniso_U_22
_atom_site_aniso_U_33
_atom_site_aniso_U_23
_atom_site_aniso_U_13
_atom_site_aniso_U_12
N6 0.0530(12) 0.0297(10) 0.0476(11) 0.000 0.0047(8) 0.000
N7 0.0514(12) 0.0288(10) 0.0478(11) 0.000 0.0036(8) 0.000
C1 0.0454(14) 0.0413(14) 0.0622(16) 0.000 -0.0006(11) 0.000
C2 0.0605(11) 0.0317(9) 0.0584(11) -0.0012(7) 0.0050(8) 0.0093(7)
C3 0.0458(14) 0.0458(14) 0.0609(16) 0.000 0.0075(11) 0.000
C4 0.0624(12) 0.0334(10) 0.0588(11) 0.0033(7) 0.0036(8) 0.0114(7)
N1 0.0659(12) 0.0346(9) 0.0768(12) 0.0005(7) 0.0006(8) 0.0045(7)
N2 0.0619(12) 0.0422(10) 0.0917(14) 0.0034(8) 0.0032(9) -0.0089(7)
N3 0.0711(12) 0.0330(9) 0.1066(17) 0.0016(8) 0.0059(10) -0.0012(8)
N4 0.0621(12) 0.0451(11) 0.1077(18) 0.0019(9) 0.0049(10) 0.0090(8)
N5 0.0574(11) 0.0474(11) 0.0869(13) 0.0008(8) 0.0048(9) -0.0036(7)
OW1 0.0460(10) 0.0385(11) 0.0627(11) 0.000 0.0040(8) 0.000

loop_
_atom_type_symbol
_atom_type_description
_atom_type_scat_dispersion_real
_atom_type_scat_dispersion_imag
_atom_type_scat_source
C C 0.0181 0.0091 'International Tables Vol C Tables 4.2.6.8 and 6.1.1.4'
H H 0.0000 0.0000 'International Tables Vol C Tables 4.2.6.8 and 6.1.1.4'
N N 0.0311 0.0180 'International Tables Vol C Tables 4.2.6.8 and 6.1.1.4'
O O 0.0492 0.0322 'International Tables Vol C Tables 4.2.6.8 and 6.1.1.4'

loop_
_geom_angle_atom_site_label_1
_geom_angle_atom_site_label_2
_geom_angle_atom_site_label_3
_geom_angle
_geom_angle_site_symmetry_1
_geom_angle_site_symmetry_3
_geom_angle_publ_flag
C3 N6 H6 109.1 . . ?
C3 N6 C4 109.61(14) . 4_575 ?
C3 N6 C4 109.61(14) . . ?
C4 N6 H6 109.1 4_575 . ?
C4 N6 H6 109.1 . . ?
C4 N6 C4 110.4(2) . 4_575 ?
C1 N7 H7 109.2 . . ?
C1 N7 C2 109.57(13) . 4_575 ?
C1 N7 C2 109.57(13) . . ?
C2 N7 H7 109.2 . . ?
C2 N7 H7 109.2 4_575 . ?
C2 N7 C2 110.2(2) . 4_575 ?
N7 C1 H1A 109.8 . . ?
N7 C1 H1B 109.8 . . ?
N7 C1 C3 109.3(2) . . ?
H1A C1 H1B 108.3 . . ?
C3 C1 H1A 109.8 . . ?
C3 C1 H1B 109.8 . . ?
N7 C2 H2A 109.9 . . ?
N7 C2 H2B 109.9 . . ?
N7 C2 C4 109.03(14) . . ?
H2A C2 H2B 108.3 . . ?
C4 C2 H2A 109.9 . . ?
C4 C2 H2B 109.9 . . ?
N6 C3 C1 109.1(2) . . ?
N6 C3 H3A 109.9 . . ?
N6 C3 H3B 109.9 . . ?
C1 C3 H3A 109.9 . . ?
C1 C3 H3B 109.9 . . ?
H3A C3 H3B 108.3 . . ?
N6 C4 C2 109.06(15) . . ?
N6 C4 H4A 109.9 . . ?
N6 C4 H4B 109.9 . . ?
C2 C4 H4A 109.9 . . ?
C2 C4 H4B 109.9 . . ?
H4A C4 H4B 108.3 . . ?
N5 N1 N2 107.81(17) . . ?
N1 N2 N4 108.02(17) . . ?
N4 N3 N5 108.18(18) . . ?
N3 N4 N2 107.88(18) . . ?
N1 N5 N3 108.10(19) . . ?
H1 OW1 H1 105(4) . 4_565 ?

loop_
_geom_bond_atom_site_label_1
_geom_bond_atom_site_label_2
_geom_bond_distance
_geom_bond_site_symmetry_2
_geom_bond_publ_flag
N6 H6 0.9800 . ?
N6 C3 1.486(4) . ?
N6 C4 1.499(2) 4_575 ?
N6 C4 1.499(2) . ?
N7 H7 0.9800 . ?
N7 C1 1.492(3) . ?
N7 C2 1.499(2) 4_575 ?
N7 C2 1.499(2) . ?
C1 H1A 0.9700 . ?
C1 H1B 0.9700 . ?
C1 C3 1.514(4) . ?
C2 H2A 0.9700 . ?
C2 H2B 0.9700 . ?
C2 C4 1.516(3) . ?
C3 H3A 0.9700 . ?
C3 H3B 0.9700 . ?
C4 H4A 0.9700 . ?
C4 H4B 0.9700 . ?
N1 N2 1.307(3) . ?
N1 N5 1.303(3) . ?
N2 N4 1.309(3) . ?
N3 N4 1.299(3) . ?
N3 N5 1.306(3) . ?
OW1 H1 0.88(3) 4_565 ?
OW1 H1 0.88(3) . ?
